data_1515176
loop_
_publ_author_name
'Fukazawa, Aiko'
'Dutton, Jason L.'
'Fan, Cheng'
'Mercier, Lauren G.'
'Houghton, Adrian Y.'
'Wu, Qiao'
'Piers, Warren E.'
'Parvez, Masood'

_publ_section_title
;
 Reaction of pentaarylboroles with carbon monoxide: an isolable
 organoboron carbonyl complex
;
_journal_issue 6
_journal_name_full 'Chemical Science'
_journal_page_first 1814
_journal_paper_doi 10.1039/c2sc20336g
_journal_volume 3
_journal_year 2012
_chemical_formula_sum 'C35.5 B Cl D F25 O'
_chemical_formula_weight 972.62
_chemical_name_systematic
;
?
;
_space_group_IT_number 15
_symmetry_cell_setting monoclinic
_symmetry_space_group_name_Hall '-C 2yc'
_symmetry_space_group_name_H-M 'C 1 2/c 1'
_atom_sites_solution_hydrogens none
_atom_sites_solution_primary direct
_atom_sites_solution_secondary difmap
_cell_angle_alpha 90.00
_cell_angle_beta 112.633(2)
_cell_angle_gamma 90.00
_cell_formula_units_Z 8
_cell_length_a 28.3510(12)
_cell_length_b 13.1576(6)
_cell_length_c 19.6080(7)
_cell_measurement_reflns_used 21967
_cell_measurement_temperature 173(2)
_cell_measurement_theta_max 68.03
_cell_measurement_theta_min 3.38
_cell_volume 6751.1(5)
_computing_cell_refinement 'APEX2 (Bruker, 2006)'
_computing_data_collection 'APEX2 (Bruker, 2006)'
_computing_data_reduction 'APEX2 (Bruker, 2006)'
_computing_molecular_graphics 'ORTEP-3 (Farrugia, 1997)'
_computing_publication_material 'SHELXL-97 (Sheldrick, 2008)'
_computing_structure_refinement 'SHELXL-97 (Sheldrick, 2008)'
_computing_structure_solution 'SHELXS (Sheldrick, 2008)'
_diffrn_ambient_temperature 173(2)
_diffrn_measured_fraction_theta_full 0.991
_diffrn_measured_fraction_theta_max 0.991
_diffrn_measurement_device_type 'Bruker APEX2 CCD'
_diffrn_measurement_method ' \w and \f '
_diffrn_radiation_monochromator graphite
_diffrn_radiation_source 'fine-focus sealed tube'
_diffrn_radiation_type CuK\a
_diffrn_radiation_wavelength 1.54178
_diffrn_reflns_av_R_equivalents 0.0327
_diffrn_reflns_av_sigmaI/netI 0.0311
_diffrn_reflns_limit_h_max 33
_diffrn_reflns_limit_h_min -34
_diffrn_reflns_limit_k_max 15
_diffrn_reflns_limit_k_min -15
_diffrn_reflns_limit_l_max 23
_diffrn_reflns_limit_l_min -22
_diffrn_reflns_number 21967
_diffrn_reflns_theta_full 68.03
_diffrn_reflns_theta_max 68.03
_diffrn_reflns_theta_min 3.38
_exptl_absorpt_coefficient_mu 2.634
_exptl_absorpt_correction_T_max 0.7258
_exptl_absorpt_correction_T_min 0.5475
_exptl_absorpt_correction_type multi-scan
_exptl_absorpt_process_details 'APEX2 (Bruker, 2006)'
_exptl_crystal_colour colorless
_exptl_crystal_density_diffrn 1.914
_exptl_crystal_density_method 'not measured'
_exptl_crystal_description prism'
_exptl_crystal_F_000 3752
_exptl_crystal_size_max 0.26
_exptl_crystal_size_mid 0.19
_exptl_crystal_size_min 0.13
_refine_diff_density_max 0.398
_refine_diff_density_min -0.209
_refine_diff_density_rms 0.048
_refine_ls_extinction_method none
_refine_ls_goodness_of_fit_ref 1.049
_refine_ls_hydrogen_treatment none
_refine_ls_matrix_type full
_refine_ls_number_parameters 559
_refine_ls_number_reflns 6101
_refine_ls_number_restraints 0
_refine_ls_restrained_S_all 1.049
_refine_ls_R_factor_all 0.0560
_refine_ls_R_factor_gt 0.0438
_refine_ls_shift/su_max 0.000
_refine_ls_shift/su_mean 0.000
_refine_ls_structure_factor_coef Fsqd
_refine_ls_weighting_details 'calc w=1/[\s^2^(Fo^2^)+(0.0758P)^2^+1.55P] where P=(Fo^2^+2Fc^2^)/3'
_refine_ls_weighting_scheme calc
_refine_ls_wR_factor_gt 0.1236
_refine_ls_wR_factor_ref 0.1309
_reflns_number_gt 4715
_reflns_number_total 6101
_reflns_threshold_expression >2sigma(I)
_cod_data_source_file c2sc20336g.txt
_cod_data_source_block Compound_I
_cod_depositor_comments
;
The following automatic conversions were performed:

'_symmetry_cell_setting' value 'Monoclinic' changed to 'monoclinic'
according to
/usr/data/users/saulius/automatic-downloads/retrospective/RSC/lib/dictionaries/cif_core.dic
dictionary named 'cif_core.dic' version 2.4.2 from 2011-04-26.

Automatic conversion script
Id: cif_fix_values 2281 2013-09-26 08:29:07Z andrius 
;
_cod_original_sg_symbol_H-M 'C 2/c'
_cod_original_formula_sum 'C35.50 D B Cl F25 O'
_cod_database_code 1515176

loop_
_symmetry_equiv_pos_as_xyz
'x, y, z'
'-x, y, -z+1/2'
'x+1/2, y+1/2, z'
'-x+1/2, y+1/2, -z+1/2'
'-x, -y, -z'
'x, -y, z-1/2'
'-x+1/2, -y+1/2, -z'
'x+1/2, -y+1/2, z-1/2'

loop_
_atom_site_label
_atom_site_type_symbol
_atom_site_fract_x
_atom_site_fract_y
_atom_site_fract_z
_atom_site_U_iso_or_equiv
_atom_site_adp_type
_atom_site_occupancy
_atom_site_symmetry_multiplicity
_atom_site_calc_flag
B1 B 0.10513(10) 0.20207(19) 0.48468(15) 0.0398(5) Uani 1 1 d
O1 O 0.00146(7) 0.21206(16) 0.42337(13) 0.0661(6) Uani 1 1 d
C1 C 0.04367(10) 0.20448(19) 0.45266(16) 0.0493(6) Uani 1 1 d
C2 C 0.11633(8) 0.13668(17) 0.42232(13) 0.0378(5) Uani 1 1 d
C3 C 0.12504(8) 0.20224(16) 0.37562(13) 0.0372(5) Uani 1 1 d
C4 C 0.12369(8) 0.30973(17) 0.39890(13) 0.0380(5) Uani 1 1 d
C5 C 0.11495(8) 0.31578(17) 0.46150(12) 0.0373(5) Uani 1 1 d
C6 C 0.12240(9) 0.02541(18) 0.42452(13) 0.0406(5) Uani 1 1 d
C7 C 0.08813(10) -0.03810(19) 0.43836(15) 0.0491(6) Uani 1 1 d
C8 C 0.09588(13) -0.1408(2) 0.44953(18) 0.0609(7) Uani 1 1 d
C9 C 0.13960(13) -0.1844(2) 0.44743(18) 0.0622(7) Uani 1 1 d
C10 C 0.17519(11) -0.1244(2) 0.43455(15) 0.0537(6) Uani 1 1 d
C11 C 0.16624(9) -0.02166(18) 0.42280(13) 0.0431(5) Uani 1 1 d
C12 C 0.13538(8) 0.17732(17) 0.30882(13) 0.0388(5) Uani 1 1 d
C13 C 0.10017(9) 0.12772(18) 0.24823(14) 0.0446(5) Uani 1 1 d
C14 C 0.10964(10) 0.10912(19) 0.18527(14) 0.0512(6) Uani 1 1 d
C15 C 0.15509(12) 0.1397(2) 0.18190(15) 0.0535(6) Uani 1 1 d
C16 C 0.19156(10) 0.1877(2) 0.24182(16) 0.0507(6) Uani 1 1 d
C17 C 0.18118(9) 0.20548(18) 0.30351(13) 0.0421(5) Uani 1 1 d
C18 C 0.13197(8) 0.39797(17) 0.35796(13) 0.0385(5) Uani 1 1 d
C19 C 0.09924(9) 0.41895(19) 0.28576(14) 0.0448(5) Uani 1 1 d
C20 C 0.10637(11) 0.5007(2) 0.24792(16) 0.0549(6) Uani 1 1 d
C21 C 0.14714(12) 0.5646(2) 0.28066(18) 0.0596(7) Uani 1 1 d
C22 C 0.18038(10) 0.54754(19) 0.35301(17) 0.0534(6) Uani 1 1 d
C23 C 0.17224(9) 0.46506(18) 0.39050(14) 0.0424(5) Uani 1 1 d
C24 C 0.10973(8) 0.41150(17) 0.49682(13) 0.0376(5) Uani 1 1 d
C25 C 0.06627(8) 0.47163(17) 0.46763(13) 0.0391(5) Uani 1 1 d
C26 C 0.05975(9) 0.55947(17) 0.50060(15) 0.0431(5) Uani 1 1 d
C27 C 0.09813(10) 0.59143(18) 0.56466(15) 0.0471(6) Uani 1 1 d
C28 C 0.14205(10) 0.5352(2) 0.59532(14) 0.0482(6) Uani 1 1 d
C29 C 0.14707(8) 0.44537(18) 0.56259(13) 0.0423(5) Uani 1 1 d
C30 C 0.12925(9) 0.16790(16) 0.56896(13) 0.0387(5) Uani 1 1 d
C31 C 0.17829(9) 0.12851(18) 0.59925(13) 0.0413(5) Uani 1 1 d
C32 C 0.20140(10) 0.0996(2) 0.67240(15) 0.0504(6) Uani 1 1 d
C33 C 0.17565(11) 0.1095(2) 0.71768(15) 0.0540(6) Uani 1 1 d
C34 C 0.12701(12) 0.1476(2) 0.69119(16) 0.0558(7) Uani 1 1 d
C35 C 0.10477(10) 0.1767(2) 0.61778(17) 0.0530(6) Uani 1 1 d
F1 F 0.04533(6) 0.00140(12) 0.44202(11) 0.0645(5) Uani 1 1 d
F2 F 0.06185(9) -0.19808(14) 0.46330(14) 0.0862(6) Uani 1 1 d
F3 F 0.14784(10) -0.28422(13) 0.45920(14) 0.0899(7) Uani 1 1 d
F4 F 0.21802(7) -0.16544(13) 0.43388(11) 0.0693(5) Uani 1 1 d
F5 F 0.20244(5) 0.03424(11) 0.41354(8) 0.0466(3) Uani 1 1 d
F6 F 0.05522(6) 0.09945(13) 0.24934(10) 0.0610(4) Uani 1 1 d
F7 F 0.07469(7) 0.06176(13) 0.12748(9) 0.0701(5) Uani 1 1 d
F8 F 0.16426(8) 0.12269(14) 0.12104(9) 0.0736(5) Uani 1 1 d
F9 F 0.23601(7) 0.21484(15) 0.23898(11) 0.0719(5) Uani 1 1 d
F10 F 0.21704(5) 0.25080(12) 0.36117(8) 0.0526(4) Uani 1 1 d
F11 F 0.05895(6) 0.35814(12) 0.25197(8) 0.0560(4) Uani 1 1 d
F12 F 0.07344(7) 0.52068(15) 0.17852(10) 0.0733(5) Uani 1 1 d
F13 F 0.15494(9) 0.64337(15) 0.24355(13) 0.0875(6) Uani 1 1 d
F14 F 0.22027(7) 0.60861(13) 0.38530(12) 0.0748(5) Uani 1 1 d
F16 F 0.02829(5) 0.44176(11) 0.40517(9) 0.0528(4) Uani 1 1 d
F15 F 0.20493(5) 0.44909(12) 0.45961(8) 0.0536(4) Uani 1 1 d
F17 F 0.01621(5) 0.61297(11) 0.47170(10) 0.0567(4) Uani 1 1 d
F18 F 0.09253(7) 0.67594(12) 0.59869(10) 0.0642(4) Uani 1 1 d
F19 F 0.17885(7) 0.56583(15) 0.65852(10) 0.0721(5) Uani 1 1 d
F20 F 0.18965(5) 0.39035(12) 0.59447(9) 0.0566(4) Uani 1 1 d
F21 F 0.20556(5) 0.11777(14) 0.55743(8) 0.0573(4) Uani 1 1 d
F22 F 0.24866(6) 0.06092(15) 0.69841(9) 0.0715(5) Uani 1 1 d
F23 F 0.19753(8) 0.08019(15) 0.78873(9) 0.0756(5) Uani 1 1 d
F24 F 0.10157(9) 0.15550(19) 0.73586(12) 0.0884(6) Uani 1 1 d
F25 F 0.05730(7) 0.21428(17) 0.59378(11) 0.0770(5) Uani 1 1 d

loop_
_atom_site_aniso_label
_atom_site_aniso_U_11
_atom_site_aniso_U_22
_atom_site_aniso_U_33
_atom_site_aniso_U_23
_atom_site_aniso_U_13
_atom_site_aniso_U_12
B1 0.0480(13) 0.0312(12) 0.0429(14) -0.0020(10) 0.0207(11) 0.0012(10)
O1 0.0442(10) 0.0576(12) 0.0924(16) -0.0109(11) 0.0216(10) -0.0007(8)
C1 0.0542(15) 0.0366(12) 0.0618(16) -0.0072(11) 0.0275(13) -0.0025(10)
C2 0.0405(10) 0.0326(11) 0.0399(12) -0.0022(9) 0.0148(9) 0.0002(8)
C3 0.0370(10) 0.0320(11) 0.0391(12) -0.0010(9) 0.0110(9) 0.0012(8)
C4 0.0380(10) 0.0329(11) 0.0413(12) -0.0008(9) 0.0134(9) 0.0017(8)
C5 0.0392(10) 0.0332(11) 0.0386(12) 0.0005(9) 0.0140(9) 0.0015(8)
C6 0.0522(12) 0.0336(11) 0.0363(11) -0.0024(9) 0.0176(10) 0.0015(9)
C7 0.0621(14) 0.0364(12) 0.0551(15) -0.0022(11) 0.0297(12) -0.0004(11)
C8 0.0865(19) 0.0362(13) 0.0724(19) 0.0019(13) 0.0443(16) -0.0048(13)
C9 0.100(2) 0.0291(12) 0.0676(18) 0.0059(12) 0.0432(17) 0.0080(13)
C10 0.0751(16) 0.0433(14) 0.0484(14) 0.0031(11) 0.0300(13) 0.0147(12)
C11 0.0575(13) 0.0367(12) 0.0364(12) -0.0003(9) 0.0196(10) 0.0033(10)
C12 0.0450(11) 0.0290(10) 0.0399(12) 0.0027(9) 0.0137(9) 0.0053(9)
C13 0.0464(12) 0.0348(12) 0.0471(13) -0.0028(10) 0.0120(10) 0.0050(9)
C14 0.0665(15) 0.0361(12) 0.0376(13) -0.0020(10) 0.0053(11) 0.0113(11)
C15 0.0799(17) 0.0429(14) 0.0425(14) 0.0065(11) 0.0288(13) 0.0175(12)
C16 0.0613(14) 0.0419(13) 0.0569(16) 0.0053(12) 0.0318(13) 0.0053(11)
C17 0.0478(11) 0.0378(12) 0.0413(12) 0.0013(10) 0.0177(10) 0.0027(9)
C18 0.0444(11) 0.0308(11) 0.0448(12) -0.0001(9) 0.0220(10) 0.0036(9)
C19 0.0508(12) 0.0389(12) 0.0467(14) 0.0009(10) 0.0209(11) 0.0066(10)
C20 0.0646(15) 0.0514(15) 0.0537(15) 0.0145(12) 0.0284(13) 0.0166(12)
C21 0.0796(18) 0.0408(14) 0.075(2) 0.0186(13) 0.0478(16) 0.0104(13)
C22 0.0597(14) 0.0371(13) 0.0760(19) -0.0073(12) 0.0400(14) -0.0063(11)
C23 0.0436(11) 0.0370(12) 0.0491(13) -0.0009(10) 0.0206(10) 0.0020(9)
C24 0.0434(11) 0.0328(11) 0.0401(12) 0.0003(9) 0.0200(9) -0.0012(9)
C25 0.0389(10) 0.0345(11) 0.0431(12) -0.0005(10) 0.0149(9) -0.0038(9)
C26 0.0454(11) 0.0322(11) 0.0579(15) 0.0021(10) 0.0266(11) 0.0009(9)
C27 0.0604(13) 0.0337(12) 0.0544(15) -0.0079(11) 0.0301(12) -0.0023(10)
C28 0.0570(13) 0.0461(13) 0.0392(13) -0.0088(11) 0.0161(11) -0.0065(11)
C29 0.0431(11) 0.0410(12) 0.0413(12) 0.0013(10) 0.0147(10) 0.0033(9)
C30 0.0504(12) 0.0280(10) 0.0429(13) -0.0013(9) 0.0238(10) -0.0017(9)
C31 0.0493(12) 0.0371(12) 0.0390(12) -0.0035(10) 0.0188(10) -0.0007(9)
C32 0.0581(14) 0.0455(14) 0.0439(14) -0.0023(11) 0.0157(11) 0.0016(11)
C33 0.0798(17) 0.0416(14) 0.0422(14) -0.0004(11) 0.0251(13) -0.0060(12)
C34 0.0803(18) 0.0504(15) 0.0512(16) -0.0049(12) 0.0415(14) -0.0051(13)
C35 0.0607(14) 0.0456(14) 0.0622(17) -0.0022(12) 0.0340(13) 0.0040(11)
F1 0.0660(9) 0.0428(8) 0.1001(13) 0.0031(8) 0.0490(9) -0.0013(7)
F2 0.1134(15) 0.0436(9) 0.1306(19) 0.0109(10) 0.0791(15) -0.0086(9)
F3 0.1344(17) 0.0351(9) 0.1254(18) 0.0192(10) 0.0777(15) 0.0188(10)
F4 0.0866(11) 0.0540(10) 0.0775(12) 0.0126(9) 0.0430(10) 0.0302(9)
F5 0.0515(7) 0.0427(7) 0.0484(8) 0.0013(6) 0.0224(6) 0.0045(6)
F6 0.0503(8) 0.0587(9) 0.0672(10) -0.0151(8) 0.0152(7) -0.0082(7)
F7 0.0819(11) 0.0600(10) 0.0469(9) -0.0153(8) 0.0010(8) 0.0145(8)
F8 0.1166(14) 0.0670(11) 0.0483(9) 0.0035(8) 0.0440(10) 0.0186(10)
F9 0.0827(11) 0.0726(11) 0.0835(12) -0.0052(10) 0.0577(10) -0.0049(9)
F10 0.0467(7) 0.0561(9) 0.0554(9) -0.0109(7) 0.0202(6) -0.0060(6)
F11 0.0537(8) 0.0570(9) 0.0478(8) 0.0001(7) 0.0091(6) -0.0027(7)
F12 0.0867(11) 0.0794(12) 0.0537(10) 0.0250(9) 0.0268(9) 0.0212(10)
F13 0.1149(15) 0.0574(11) 0.1113(17) 0.0353(11) 0.0670(14) 0.0034(10)
F14 0.0808(11) 0.0508(9) 0.1067(15) -0.0132(10) 0.0513(11) -0.0261(8)
F16 0.0444(7) 0.0447(8) 0.0572(9) -0.0061(7) 0.0064(6) 0.0017(6)
F15 0.0469(7) 0.0581(9) 0.0530(9) -0.0066(7) 0.0163(6) -0.0078(6)
F17 0.0502(7) 0.0394(8) 0.0810(11) -0.0002(7) 0.0258(7) 0.0096(6)
F18 0.0834(10) 0.0426(8) 0.0703(11) -0.0184(8) 0.0338(9) 0.0017(7)
F19 0.0766(10) 0.0695(11) 0.0526(10) -0.0216(8) 0.0054(8) -0.0021(9)
F20 0.0517(7) 0.0565(9) 0.0497(8) -0.0024(7) 0.0063(6) 0.0112(7)
F21 0.0437(7) 0.0844(11) 0.0470(8) -0.0091(8) 0.0211(6) 0.0036(7)
F22 0.0646(9) 0.0883(13) 0.0487(9) -0.0008(9) 0.0076(7) 0.0193(9)
F23 0.1075(14) 0.0740(12) 0.0423(9) 0.0081(8) 0.0255(9) -0.0015(10)
F24 0.1082(15) 0.1153(18) 0.0707(13) 0.0009(11) 0.0664(12) 0.0032(12)
F25 0.0710(10) 0.0994(15) 0.0757(12) 0.0062(10) 0.0449(9) 0.0292(10)

loop_
_atom_type_symbol
_atom_type_description
_atom_type_scat_dispersion_real
_atom_type_scat_dispersion_imag
_atom_type_scat_source
C C 0.0181 0.0091 'International Tables Vol C Tables 4.2.6.8 and 6.1.1.4'
B B 0.0090 0.0039 'International Tables Vol C Tables 4.2.6.8 and 6.1.1.4'
O O 0.0492 0.0322 'International Tables Vol C Tables 4.2.6.8 and 6.1.1.4'
F F 0.0727 0.0534 'International Tables Vol C Tables 4.2.6.8 and 6.1.1.4'
Cl Cl 0.3639 0.7018 'International Tables Vol C Tables 4.2.6.8 and 6.1.1.4'
H H 0.0000 0.0000 'International Tables Vol C Tables 4.2.6.8 and 6.1.1.4'

loop_
_geom_angle_atom_site_label_1
_geom_angle_atom_site_label_2
_geom_angle_atom_site_label_3
_geom_angle
C30 B1 C1 112.3(2)
C30 B1 C5 120.1(2)
C1 B1 C5 98.61(18)
C30 B1 C2 120.1(2)
C1 B1 C2 102.29(19)
C5 B1 C2 100.00(19)
O1 C1 B1 171.6(3)
C3 C2 C6 127.3(2)
C3 C2 B1 108.2(2)
C6 C2 B1 124.0(2)
C2 C3 C12 127.4(2)
C2 C3 C4 111.5(2)
C12 C3 C4 121.1(2)
C5 C4 C18 124.9(2)
C5 C4 C3 111.8(2)
C18 C4 C3 123.3(2)
C4 C5 C24 124.6(2)
C4 C5 B1 108.3(2)
C24 C5 B1 126.8(2)
C7 C6 C11 115.7(2)
C7 C6 C2 121.5(2)
C11 C6 C2 122.2(2)
F1 C7 C8 117.6(2)
F1 C7 C6 119.5(2)
C8 C7 C6 122.9(3)
F2 C8 C7 120.4(3)
F2 C8 C9 120.0(3)
C7 C8 C9 119.6(3)
F3 C9 C10 120.2(3)
F3 C9 C8 120.1(3)
C10 C9 C8 119.7(3)
F4 C10 C11 120.4(3)
F4 C10 C9 120.2(2)
C11 C10 C9 119.5(3)
F5 C11 C10 117.6(2)
F5 C11 C6 119.8(2)
C10 C11 C6 122.5(2)
C13 C12 C17 116.5(2)
C13 C12 C3 122.6(2)
C17 C12 C3 120.9(2)
F6 C13 C14 118.7(2)
F6 C13 C12 119.6(2)
C14 C13 C12 121.7(2)
F7 C14 C15 119.9(3)
F7 C14 C13 120.2(3)
C15 C14 C13 119.9(2)
F8 C15 C14 120.2(3)
F8 C15 C16 119.8(3)
C14 C15 C16 120.0(2)
F9 C16 C17 121.3(3)
F9 C16 C15 119.8(3)
C17 C16 C15 118.9(2)
F10 C17 C16 118.1(2)
F10 C17 C12 118.9(2)
C16 C17 C12 123.0(2)
C23 C18 C19 116.8(2)
C23 C18 C4 121.5(2)
C19 C18 C4 121.7(2)
F11 C19 C20 118.5(2)
F11 C19 C18 119.5(2)
C20 C19 C18 122.0(2)
F12 C20 C19 120.9(3)
F12 C20 C21 119.0(3)
C19 C20 C21 120.2(3)
F13 C21 C20 120.5(3)
F13 C21 C22 119.6(3)
C20 C21 C22 119.9(2)
F14 C22 C23 120.5(3)
F14 C22 C21 120.5(3)
C23 C22 C21 119.0(2)
F15 C23 C22 118.2(2)
F15 C23 C18 119.6(2)
C22 C23 C18 122.1(2)
C25 C24 C29 116.0(2)
C25 C24 C5 121.8(2)
C29 C24 C5 122.2(2)
F16 C25 C26 118.1(2)
F16 C25 C24 118.9(2)
C26 C25 C24 123.0(2)
F17 C26 C25 120.8(2)
F17 C26 C27 120.1(2)
C25 C26 C27 119.1(2)
F18 C27 C28 119.4(2)
F18 C27 C26 120.4(2)
C28 C27 C26 120.1(2)
F19 C28 C27 119.8(2)
F19 C28 C29 120.4(2)
C27 C28 C29 119.8(2)
F20 C29 C28 118.9(2)
F20 C29 C24 119.2(2)
C28 C29 C24 121.9(2)
C31 C30 C35 114.9(2)
C31 C30 B1 120.7(2)
C35 C30 B1 124.3(2)
F21 C31 C32 117.0(2)
F21 C31 C30 120.0(2)
C32 C31 C30 123.0(2)
F22 C32 C33 120.0(2)
F22 C32 C31 120.4(2)
C33 C32 C31 119.6(2)
F23 C33 C32 120.1(3)
F23 C33 C34 119.6(3)
C32 C33 C34 120.3(3)
F24 C34 C33 120.0(3)
F24 C34 C35 121.0(3)
C33 C34 C35 119.0(2)
F25 C35 C34 117.5(2)
F25 C35 C30 119.4(3)
C34 C35 C30 123.1(3)

loop_
_geom_bond_atom_site_label_1
_geom_bond_atom_site_label_2
_geom_bond_distance
B1 C30 1.591(4)
B1 C1 1.609(3)
B1 C5 1.619(3)
B1 C2 1.623(3)
O1 C1 1.115(3)
C2 C3 1.348(3)
C2 C6 1.473(3)
C3 C12 1.485(3)
C3 C4 1.491(3)
C4 C5 1.345(3)
C4 C18 1.481(3)
C5 C24 1.472(3)
C6 C7 1.385(4)
C6 C11 1.401(3)
C7 F1 1.347(3)
C7 C8 1.373(4)
C8 F2 1.331(3)
C8 C9 1.381(5)
C9 F3 1.338(3)
C9 C10 1.379(4)
C10 F4 1.334(3)
C10 C11 1.378(4)
C11 F5 1.331(3)
C12 C13 1.386(3)
C12 C17 1.392(3)
C13 F6 1.336(3)
C13 C14 1.382(4)
C14 F7 1.338(3)
C14 C15 1.376(4)
C15 F8 1.334(3)
C15 C16 1.383(4)
C16 F9 1.331(3)
C16 C17 1.371(4)
C17 F10 1.335(3)
C18 C23 1.389(3)
C18 C19 1.389(3)
C19 F11 1.342(3)
C19 C20 1.365(4)
C20 F12 1.347(3)
C20 C21 1.373(4)
C21 F13 1.333(3)
C21 C22 1.386(4)
C22 F14 1.332(3)
C22 C23 1.379(4)
C23 F15 1.331(3)
C24 C25 1.389(3)
C24 C29 1.390(3)
C25 F16 1.341(3)
C25 C26 1.371(3)
C26 F17 1.343(3)
C26 C27 1.373(4)
C27 F18 1.337(3)
C27 C28 1.372(4)
C28 F19 1.338(3)
C28 C29 1.379(4)
C29 F20 1.339(3)
C30 C31 1.385(3)
C30 C35 1.387(4)
C31 F21 1.333(3)
C31 C32 1.381(4)
C32 F22 1.337(3)
C32 C33 1.355(4)
C33 F23 1.345(3)
C33 C34 1.368(4)
C34 F24 1.336(3)
C34 C35 1.385(4)
C35 F25 1.338(3)

loop_
_geom_torsion_atom_site_label_1
_geom_torsion_atom_site_label_2
_geom_torsion_atom_site_label_3
_geom_torsion_atom_site_label_4
_geom_torsion
C30 B1 C2 C3 -138.1(2)
C1 B1 C2 C3 96.8(2)
C5 B1 C2 C3 -4.4(2)
C30 B1 C2 C6 34.5(3)
C1 B1 C2 C6 -90.6(3)
C5 B1 C2 C6 168.2(2)
C6 C2 C3 C12 9.7(4)
B1 C2 C3 C12 -178.0(2)
C6 C2 C3 C4 -169.8(2)
B1 C2 C3 C4 2.5(2)
C2 C3 C4 C5 1.0(3)
C12 C3 C4 C5 -178.55(19)
C2 C3 C4 C18 -180.0(2)
C12 C3 C4 C18 0.4(3)
C18 C4 C5 C24 3.2(3)
C3 C4 C5 C24 -177.79(19)
C18 C4 C5 B1 177.0(2)
C3 C4 C5 B1 -4.0(2)
C30 B1 C5 C4 138.7(2)
C1 B1 C5 C4 -99.2(2)
C2 B1 C5 C4 5.0(2)
C30 B1 C5 C24 -47.7(3)
C1 B1 C5 C24 74.4(3)
C2 B1 C5 C24 178.6(2)
C3 C2 C6 C7 -141.1(3)
B1 C2 C6 C7 47.7(3)
C3 C2 C6 C11 47.7(4)
B1 C2 C6 C11 -123.5(3)
C11 C6 C7 F1 179.0(2)
C2 C6 C7 F1 7.3(4)
C11 C6 C7 C8 -0.2(4)
C2 C6 C7 C8 -172.0(3)
F1 C7 C8 F2 0.1(4)
C6 C7 C8 F2 179.4(3)
F1 C7 C8 C9 -179.0(3)
C6 C7 C8 C9 0.3(5)
F2 C8 C9 F3 0.0(5)
C7 C8 C9 F3 179.1(3)
F2 C8 C9 C10 -178.8(3)
C7 C8 C9 C10 0.4(5)
F3 C9 C10 F4 -0.1(5)
C8 C9 C10 F4 178.7(3)
F3 C9 C10 C11 -179.8(3)
C8 C9 C10 C11 -1.0(5)
F4 C10 C11 F5 -2.3(4)
C9 C10 C11 F5 177.4(3)
F4 C10 C11 C6 -178.6(2)
C9 C10 C11 C6 1.0(4)
C7 C6 C11 F5 -176.7(2)
C2 C6 C11 F5 -5.0(3)
C7 C6 C11 C10 -0.4(4)
C2 C6 C11 C10 171.3(2)
C2 C3 C12 C13 62.8(3)
C4 C3 C12 C13 -117.7(2)
C2 C3 C12 C17 -118.9(3)
C4 C3 C12 C17 60.6(3)
C17 C12 C13 F6 -179.3(2)
C3 C12 C13 F6 -0.9(3)
C17 C12 C13 C14 -1.3(3)
C3 C12 C13 C14 177.1(2)
F6 C13 C14 F7 -1.4(3)
C12 C13 C14 F7 -179.5(2)
F6 C13 C14 C15 178.4(2)
C12 C13 C14 C15 0.3(4)
F7 C14 C15 F8 0.3(4)
C13 C14 C15 F8 -179.5(2)
F7 C14 C15 C16 -179.3(2)
C13 C14 C15 C16 0.9(4)
F8 C15 C16 F9 -1.4(4)
C14 C15 C16 F9 178.3(2)
F8 C15 C16 C17 179.3(2)
C14 C15 C16 C17 -1.0(4)
F9 C16 C17 F10 -0.1(4)
C15 C16 C17 F10 179.2(2)
F9 C16 C17 C12 -179.3(2)
C15 C16 C17 C12 0.0(4)
C13 C12 C17 F10 -178.0(2)
C3 C12 C17 F10 3.5(3)
C13 C12 C17 C16 1.2(3)
C3 C12 C17 C16 -177.3(2)
C5 C4 C18 C23 60.1(3)
C3 C4 C18 C23 -118.7(2)
C5 C4 C18 C19 -118.5(3)
C3 C4 C18 C19 62.7(3)
C23 C18 C19 F11 -178.5(2)
C4 C18 C19 F11 0.2(3)
C23 C18 C19 C20 0.7(3)
C4 C18 C19 C20 179.4(2)
F11 C19 C20 F12 0.7(4)
C18 C19 C20 F12 -178.5(2)
F11 C19 C20 C21 180.0(2)
C18 C19 C20 C21 0.8(4)
F12 C20 C21 F13 -2.1(4)
C19 C20 C21 F13 178.6(2)
F12 C20 C21 C22 177.6(2)
C19 C20 C21 C22 -1.7(4)
F13 C21 C22 F14 -0.7(4)
C20 C21 C22 F14 179.6(2)
F13 C21 C22 C23 -179.2(2)
C20 C21 C22 C23 1.1(4)
F14 C22 C23 F15 0.7(4)
C21 C22 C23 F15 179.1(2)
F14 C22 C23 C18 -178.0(2)
C21 C22 C23 C18 0.4(4)
C19 C18 C23 F15 180.0(2)
C4 C18 C23 F15 1.3(3)
C19 C18 C23 C22 -1.3(3)
C4 C18 C23 C22 -180.0(2)
C4 C5 C24 C25 73.7(3)
B1 C5 C24 C25 -98.9(3)
C4 C5 C24 C29 -108.6(3)
B1 C5 C24 C29 78.8(3)
C29 C24 C25 F16 -178.4(2)
C5 C24 C25 F16 -0.6(3)
C29 C24 C25 C26 0.1(3)
C5 C24 C25 C26 177.9(2)
F16 C25 C26 F17 1.1(3)
C24 C25 C26 F17 -177.5(2)
F16 C25 C26 C27 179.9(2)
C24 C25 C26 C27 1.4(4)
F17 C26 C27 F18 -0.1(4)
C25 C26 C27 F18 -179.0(2)
F17 C26 C27 C28 178.2(2)
C25 C26 C27 C28 -0.7(4)
F18 C27 C28 F19 -0.4(4)
C26 C27 C28 F19 -178.7(2)
F18 C27 C28 C29 176.8(2)
C26 C27 C28 C29 -1.5(4)
F19 C28 C29 F20 -1.1(4)
C27 C28 C29 F20 -178.2(2)
F19 C28 C29 C24 -179.7(2)
C27 C28 C29 C24 3.1(4)
C25 C24 C29 F20 179.0(2)
C5 C24 C29 F20 1.2(3)
C25 C24 C29 C28 -2.4(3)
C5 C24 C29 C28 179.8(2)
C1 B1 C30 C31 158.2(2)
C5 B1 C30 C31 -86.7(3)
C2 B1 C30 C31 37.9(3)
C1 B1 C30 C35 -23.5(3)
C5 B1 C30 C35 91.6(3)
C2 B1 C30 C35 -143.8(2)
C35 C30 C31 F21 -179.3(2)
B1 C30 C31 F21 -0.8(3)
C35 C30 C31 C32 0.2(4)
B1 C30 C31 C32 178.7(2)
F21 C31 C32 F22 -1.2(4)
C30 C31 C32 F22 179.2(2)
F21 C31 C32 C33 179.5(2)
C30 C31 C32 C33 0.0(4)
F22 C32 C33 F23 -0.2(4)
C31 C32 C33 F23 179.0(2)
F22 C32 C33 C34 -179.0(3)
C31 C32 C33 C34 0.2(4)
F23 C33 C34 F24 0.1(4)
C32 C33 C34 F24 178.9(3)
F23 C33 C34 C35 -179.5(2)
C32 C33 C34 C35 -0.7(4)
F24 C34 C35 F25 0.9(4)
C33 C34 C35 F25 -179.5(3)
F24 C34 C35 C30 -178.6(3)
C33 C34 C35 C30 1.0(4)
C31 C30 C35 F25 179.8(2)
B1 C30 C35 F25 1.4(4)
C31 C30 C35 C34 -0.7(4)
B1 C30 C35 C34 -179.1(2)
